data_7051211
loop_
_publ_author_name
'Olivier Maury'
'Jean-Paul Gu\'egan'
'Thierry Renouard'
'Adam Hilton'
'Philippe Dupau'
'Nicolas Sandon'
'Lo\"ic Toupet'
'Hubert Le Bozec'

_publ_section_title
;
 Design and synthesis of 4,4'-\p-conjugated[2,2']-bipyridines: a
 versatile class of tunable chromophores and fluorophores
;
_journal_issue 12
_journal_name_full 'New J. Chem.'
_journal_page_first 1553
_journal_page_last 1566
_journal_paper_doi 10.1039/b106096c
_journal_volume 25
_journal_year 2001
_chemical_formula_sum 'C19 H25 N4'
_chemical_formula_weight 309.43
_chemical_name_systematic
;
?
;
_space_group_IT_number 14
_symmetry_cell_setting monoclinic
_symmetry_space_group_name_Hall '-P 2ybc'
_symmetry_space_group_name_H-M 'P 1 21/c 1'
_atom_sites_solution_hydrogens geom
_atom_sites_solution_primary direct
_atom_sites_solution_secondary difmap
_audit_creation_method SHELXL-97
_cell_angle_alpha 90.00
_cell_angle_beta 96.949(5)
_cell_angle_gamma 90.00
_cell_formula_units_Z 4
_cell_length_a 10.145(4)
_cell_length_b 10.820(4)
_cell_length_c 16.051(9)
_cell_measurement_temperature 293(2)
_cell_volume 1749.0(14)
_computing_structure_refinement 'SHELXL-97 (Sheldrick, 1997)'
_computing_structure_solution 'SHELXS-97 (Sheldrick, 1990)'
_diffrn_ambient_temperature 293(2)
_diffrn_measured_fraction_theta_full 0.995
_diffrn_measured_fraction_theta_max 0.995
_diffrn_radiation_monochromator graphite
_diffrn_radiation_source 'fine-focus sealed tube'
_diffrn_radiation_type MoK\a
_diffrn_radiation_wavelength 0.71069
_diffrn_reflns_av_R_equivalents 0.0135
_diffrn_reflns_av_sigmaI/netI 0.0571
_diffrn_reflns_limit_h_max 12
_diffrn_reflns_limit_h_min 0
_diffrn_reflns_limit_k_max 13
_diffrn_reflns_limit_k_min 0
_diffrn_reflns_limit_l_max 20
_diffrn_reflns_limit_l_min -20
_diffrn_reflns_number 4026
_diffrn_reflns_theta_full 27.06
_diffrn_reflns_theta_max 27.06
_diffrn_reflns_theta_min 2.02
_exptl_absorpt_coefficient_mu 0.071
_exptl_crystal_colour red
_exptl_crystal_density_diffrn 1.175
_exptl_crystal_density_method 'not measured'
_exptl_crystal_description block
_exptl_crystal_F_000 668
_exptl_crystal_size_max 0.45
_exptl_crystal_size_mid 0.35
_exptl_crystal_size_min 0.32
_refine_diff_density_max 0.157
_refine_diff_density_min -0.145
_refine_diff_density_rms 0.032
_refine_ls_extinction_coef 0.0009(9)
_refine_ls_extinction_expression Fc^*^=kFc[1+0.001xFc^2^\l^3^/sin(2\q)]^-1/4^
_refine_ls_extinction_method SHELXL
_refine_ls_goodness_of_fit_ref 0.946
_refine_ls_hydrogen_treatment mixed
_refine_ls_matrix_type full
_refine_ls_number_parameters 209
_refine_ls_number_reflns 3813
_refine_ls_number_restraints 0
_refine_ls_restrained_S_all 0.946
_refine_ls_R_factor_all 0.1568
_refine_ls_R_factor_gt 0.0521
_refine_ls_shift/su_max 0.000
_refine_ls_shift/su_mean 0.000
_refine_ls_structure_factor_coef Fsqd
_refine_ls_weighting_details 'calc w=1/[\s^2^(Fo^2^)+(0.0841P)^2^+0.2059P] where P=(Fo^2^+2Fc^2^)/3'
_refine_ls_weighting_scheme calc
_refine_ls_wR_factor_gt 0.1378
_refine_ls_wR_factor_ref 0.1732
_reflns_number_gt 1802
_reflns_number_total 3813
_reflns_threshold_expression >2sigma(I)
_cod_data_source_file b106096c.txt
_cod_data_source_block compound_9
_cod_depositor_comments
;
The following automatic conversions were performed:
'_symmetry_cell_setting' value 'Monoclinic' changed to 'monoclinic'
according to '/home/saulius/struct/CIF-dictionaries/cif_core.dic'
dictionary named 'cif_core.dic' version 2.4.1 from 2010-06-29.

Automatic conversion script
Id: cif_fix_enum 1527 2010-12-29 10:47:43Z saulius 
;
_cod_original_sg_symbol_H-M P21/c
_cod_database_code 7051211

loop_
_symmetry_equiv_pos_as_xyz
'x, y, z'
'-x, y+1/2, -z+1/2'
'-x, -y, -z'
'x, -y-1/2, z-1/2'

loop_
_atom_site_label
_atom_site_type_symbol
_atom_site_fract_x
_atom_site_fract_y
_atom_site_fract_z
_atom_site_U_iso_or_equiv
_atom_site_adp_type
_atom_site_occupancy
_atom_site_symmetry_multiplicity
_atom_site_calc_flag
_atom_site_refinement_flags
_atom_site_disorder_assembly
_atom_site_disorder_group
N1 N 1.14006(18) -0.10268(18) 1.00599(13) 0.0610(6) Uani 1 1 d . . .
N7 N 0.84151(19) -0.36646(17) 0.93857(12) 0.0560(5) Uani 1 1 d . . .
N8 N 0.72358(19) -0.32724(17) 0.93045(12) 0.0542(5) Uani 1 1 d . . .
N19 N 0.32182(18) -0.67001(19) 0.83807(13) 0.0588(6) Uani 1 1 d . . .
C2 C 1.0129(2) -0.0671(2) 0.99393(14) 0.0479(5) Uani 1 1 d . . .
C3 C 0.9092(2) -0.1480(2) 0.97114(13) 0.0483(6) Uani 1 1 d . . .
H3 H 0.8222 -0.1195 0.9621 0.058 Uiso 1 1 calc R . .
C4 C 0.9375(2) -0.2728(2) 0.96203(14) 0.0498(6) Uani 1 1 d . . .
C5 C 1.0675(2) -0.3100(2) 0.97600(16) 0.0621(7) Uani 1 1 d . . .
H5 H 1.0898 -0.3929 0.9716 0.075 Uiso 1 1 calc R . .
C6 C 1.1637(2) -0.2228(2) 0.99660(18) 0.0688(8) Uani 1 1 d . . .
H6 H 1.2516 -0.2492 1.0046 0.083 Uiso 1 1 calc R . .
C9 C 0.6277(2) -0.4167(2) 0.90645(14) 0.0518(6) Uani 1 1 d . . .
C10 C 0.4953(2) -0.3817(2) 0.90267(16) 0.0605(6) Uani 1 1 d . . .
H10 H 0.4750 -0.3007 0.9157 0.073 Uiso 1 1 calc R . .
C11 C 0.3942(2) -0.4631(2) 0.88027(16) 0.0604(7) Uani 1 1 d . . .
H11 H 0.3067 -0.4364 0.8781 0.072 Uiso 1 1 calc R . .
C12 C 0.4205(2) -0.5870(2) 0.86047(14) 0.0530(6) Uani 1 1 d . . .
C13 C 0.5556(2) -0.6207(2) 0.86325(15) 0.0575(6) Uani 1 1 d . . .
H13 H 0.5771 -0.7011 0.8496 0.069 Uiso 1 1 calc R . .
C14 C 0.6547(2) -0.5385(2) 0.88544(15) 0.0545(6) Uani 1 1 d . . .
H14 H 0.7425 -0.5638 0.8867 0.065 Uiso 1 1 calc R . .
C15 C 0.3515(2) -0.7979(2) 0.81563(17) 0.0630(7) Uani 1 1 d . . .
H15A H 0.4300 -0.7983 0.7866 0.076 Uiso 1 1 calc R . .
H15B H 0.2781 -0.8298 0.7774 0.076 Uiso 1 1 calc R . .
C16 C 0.3747(3) -0.8824(3) 0.89185(18) 0.0757(8) Uani 1 1 d . . .
H16A H 0.4391 -0.8439 0.9334 0.091 Uiso 1 1 calc R . .
H16B H 0.2922 -0.8904 0.9163 0.091 Uiso 1 1 calc R . .
C17 C 0.4237(3) -1.0103(3) 0.8729(2) 0.0842(9) Uani 1 1 d . . .
H17A H 0.4128 -1.0642 0.9198 0.101 Uiso 1 1 calc R . .
H17B H 0.3690 -1.0426 0.8240 0.101 Uiso 1 1 calc R . .
C18 C 0.5645(3) -1.0133(3) 0.8570(2) 0.0931(10) Uani 1 1 d . . .
H18A H 0.5889 -1.0965 0.8448 0.112 Uiso 1 1 calc R . .
H18B H 0.6198 -0.9843 0.9059 0.112 Uiso 1 1 calc R . .
H18C H 0.5761 -0.9610 0.8101 0.112 Uiso 1 1 calc R . .
C20 C 0.1817(2) -0.6410(3) 0.83926(16) 0.0638(7) Uani 1 1 d . . .
H20A H 0.1735 -0.5785 0.8817 0.077 Uiso 1 1 calc R . .
H20B H 0.1359 -0.7146 0.8550 0.077 Uiso 1 1 calc R . .
C21 C 0.1156(3) -0.5952(3) 0.75627(19) 0.0805(8) Uani 1 1 d . . .
H21A H 0.1356 -0.6516 0.7125 0.097 Uiso 1 1 calc R . .
H21B H 0.1524 -0.5151 0.7447 0.097 Uiso 1 1 calc R . .
C22 C -0.0344(3) -0.5832(3) 0.7529(2) 0.0955(10) Uani 1 1 d . . .
H22A H -0.0547 -0.5325 0.7995 0.115 Uiso 1 1 calc R . .
H22B H -0.0689 -0.5415 0.7014 0.115 Uiso 1 1 calc R . .
C23 C -0.1038(3) -0.7072(4) 0.7568(2) 0.1100(13) Uani 1 1 d . . .
H23A H -0.1979 -0.6944 0.7537 0.132 Uiso 1 1 calc R . .
H23B H -0.0726 -0.7478 0.8087 0.132 Uiso 1 1 calc R . .
H23C H -0.0848 -0.7578 0.7106 0.132 Uiso 1 1 calc R . .

loop_
_atom_site_aniso_label
_atom_site_aniso_U_11
_atom_site_aniso_U_22
_atom_site_aniso_U_33
_atom_site_aniso_U_23
_atom_site_aniso_U_13
_atom_site_aniso_U_12
N1 0.0451(11) 0.0474(12) 0.0889(15) -0.0016(11) 0.0013(10) 0.0011(9)
N7 0.0542(13) 0.0440(12) 0.0687(13) -0.0026(10) 0.0027(10) -0.0033(10)
N8 0.0529(12) 0.0471(12) 0.0618(13) -0.0015(9) 0.0036(9) -0.0019(10)
N19 0.0458(11) 0.0537(13) 0.0758(14) -0.0102(10) 0.0035(10) -0.0012(10)
C2 0.0456(12) 0.0457(13) 0.0522(13) 0.0037(11) 0.0049(10) -0.0004(11)
C3 0.0423(12) 0.0469(14) 0.0552(14) -0.0011(11) 0.0039(10) -0.0014(10)
C4 0.0470(13) 0.0429(14) 0.0588(14) -0.0011(11) 0.0040(11) -0.0028(11)
C5 0.0547(15) 0.0460(14) 0.0845(18) -0.0030(13) 0.0035(13) 0.0033(12)
C6 0.0439(13) 0.0528(16) 0.107(2) -0.0007(14) 0.0002(13) 0.0046(12)
C9 0.0507(13) 0.0481(15) 0.0560(14) 0.0006(11) 0.0035(11) -0.0025(11)
C10 0.0555(14) 0.0486(14) 0.0771(17) -0.0110(13) 0.0078(12) 0.0048(12)
C11 0.0449(13) 0.0565(16) 0.0787(18) -0.0035(13) 0.0036(12) 0.0062(12)
C12 0.0491(14) 0.0527(15) 0.0558(14) -0.0021(11) 0.0012(11) -0.0013(11)
C13 0.0481(13) 0.0483(14) 0.0751(17) -0.0095(12) 0.0035(12) 0.0037(11)
C14 0.0437(13) 0.0522(15) 0.0672(16) -0.0024(12) 0.0047(11) 0.0012(11)
C15 0.0513(14) 0.0631(17) 0.0737(17) -0.0153(14) 0.0042(12) -0.0077(12)
C16 0.0840(19) 0.0621(17) 0.085(2) 0.0005(16) 0.0276(16) 0.0005(15)
C17 0.089(2) 0.0618(19) 0.103(2) -0.0051(16) 0.0150(18) -0.0018(16)
C18 0.084(2) 0.090(2) 0.103(2) -0.0110(18) 0.0036(18) 0.0189(18)
C20 0.0494(14) 0.0715(18) 0.0704(17) -0.0079(14) 0.0068(12) -0.0018(12)
C21 0.0606(16) 0.101(2) 0.0789(19) 0.0017(17) 0.0032(14) 0.0066(16)
C22 0.0611(18) 0.122(3) 0.101(2) -0.004(2) 0.0003(17) 0.0153(19)
C23 0.0649(19) 0.141(4) 0.121(3) -0.030(3) 0.0015(19) 0.003(2)

loop_
_atom_type_symbol
_atom_type_description
_atom_type_scat_dispersion_real
_atom_type_scat_dispersion_imag
_atom_type_scat_source
C C 0.0033 0.0016 'International Tables Vol C Tables 4.2.6.8 and 6.1.1.4'
H H 0.0000 0.0000 'International Tables Vol C Tables 4.2.6.8 and 6.1.1.4'
N N 0.0061 0.0033 'International Tables Vol C Tables 4.2.6.8 and 6.1.1.4'

loop_
_geom_angle_atom_site_label_1
_geom_angle_atom_site_label_2
_geom_angle_atom_site_label_3
_geom_angle
_geom_angle_site_symmetry_1
_geom_angle_site_symmetry_3
_geom_angle_publ_flag
C6 N1 C2 116.6(2) . . ?
N8 N7 C4 113.40(19) . . ?
N7 N8 C9 114.63(19) . . ?
C12 N19 C20 122.8(2) . . ?
C12 N19 C15 121.34(19) . . ?
C20 N19 C15 115.75(19) . . ?
N1 C2 C3 123.0(2) . . ?
N1 C2 C2 116.3(2) . 3_757 ?
C3 C2 C2 120.7(2) . 3_757 ?
C2 C3 C4 118.8(2) . . ?
C2 C3 H3 120.6 . . ?
C4 C3 H3 120.6 . . ?
C5 C4 C3 118.3(2) . . ?
C5 C4 N7 116.6(2) . . ?
C3 C4 N7 125.1(2) . . ?
C6 C5 C4 118.8(2) . . ?
C6 C5 H5 120.6 . . ?
C4 C5 H5 120.6 . . ?
N1 C6 C5 124.5(2) . . ?
N1 C6 H6 117.8 . . ?
C5 C6 H6 117.8 . . ?
C10 C9 N8 117.5(2) . . ?
C10 C9 C14 117.7(2) . . ?
N8 C9 C14 124.9(2) . . ?
C11 C10 C9 121.8(2) . . ?
C11 C10 H10 119.1 . . ?
C9 C10 H10 119.1 . . ?
C10 C11 C12 121.0(2) . . ?
C10 C11 H11 119.5 . . ?
C12 C11 H11 119.5 . . ?
N19 C12 C11 122.3(2) . . ?
N19 C12 C13 121.2(2) . . ?
C11 C12 C13 116.5(2) . . ?
C14 C13 C12 121.6(2) . . ?
C14 C13 H13 119.2 . . ?
C12 C13 H13 119.2 . . ?
C13 C14 C9 121.4(2) . . ?
C13 C14 H14 119.3 . . ?
C9 C14 H14 119.3 . . ?
N19 C15 C16 112.6(2) . . ?
N19 C15 H15A 109.1 . . ?
C16 C15 H15A 109.1 . . ?
N19 C15 H15B 109.1 . . ?
C16 C15 H15B 109.1 . . ?
H15A C15 H15B 107.8 . . ?
C17 C16 C15 114.2(2) . . ?
C17 C16 H16A 108.7 . . ?
C15 C16 H16A 108.7 . . ?
C17 C16 H16B 108.7 . . ?
C15 C16 H16B 108.7 . . ?
H16A C16 H16B 107.6 . . ?
C18 C17 C16 113.7(3) . . ?
C18 C17 H17A 108.8 . . ?
C16 C17 H17A 108.8 . . ?
C18 C17 H17B 108.8 . . ?
C16 C17 H17B 108.8 . . ?
H17A C17 H17B 107.7 . . ?
C17 C18 H18A 109.5 . . ?
C17 C18 H18B 109.5 . . ?
H18A C18 H18B 109.5 . . ?
C17 C18 H18C 109.5 . . ?
H18A C18 H18C 109.5 . . ?
H18B C18 H18C 109.5 . . ?
N19 C20 C21 113.0(2) . . ?
N19 C20 H20A 109.0 . . ?
C21 C20 H20A 109.0 . . ?
N19 C20 H20B 109.0 . . ?
C21 C20 H20B 109.0 . . ?
H20A C20 H20B 107.8 . . ?
C20 C21 C22 113.4(2) . . ?
C20 C21 H21A 108.9 . . ?
C22 C21 H21A 108.9 . . ?
C20 C21 H21B 108.9 . . ?
C22 C21 H21B 108.9 . . ?
H21A C21 H21B 107.7 . . ?
C23 C22 C21 113.0(3) . . ?
C23 C22 H22A 109.0 . . ?
C21 C22 H22A 109.0 . . ?
C23 C22 H22B 109.0 . . ?
C21 C22 H22B 109.0 . . ?
H22A C22 H22B 107.8 . . ?
C22 C23 H23A 109.5 . . ?
C22 C23 H23B 109.5 . . ?
H23A C23 H23B 109.5 . . ?
C22 C23 H23C 109.5 . . ?
H23A C23 H23C 109.5 . . ?
H23B C23 H23C 109.5 . . ?

loop_
_geom_bond_atom_site_label_1
_geom_bond_atom_site_label_2
_geom_bond_distance
_geom_bond_site_symmetry_2
_geom_bond_publ_flag
N1 C6 1.334(3) . ?
N1 C2 1.338(3) . ?
N7 N8 1.261(2) . ?
N7 C4 1.424(3) . ?
N8 C9 1.394(3) . ?
N19 C12 1.360(3) . ?
N19 C20 1.458(3) . ?
N19 C15 1.470(3) . ?
C2 C3 1.383(3) . ?
C2 C2 1.492(4) 3_757 ?
C3 C4 1.392(3) . ?
C3 H3 0.9300 . ?
C4 C5 1.371(3) . ?
C5 C6 1.369(3) . ?
C5 H5 0.9300 . ?
C6 H6 0.9300 . ?
C9 C10 1.389(3) . ?
C9 C14 1.395(3) . ?
C10 C11 1.367(3) . ?
C10 H10 0.9300 . ?
C11 C12 1.411(3) . ?
C11 H11 0.9300 . ?
C12 C13 1.414(3) . ?
C13 C14 1.357(3) . ?
C13 H13 0.9300 . ?
C14 H14 0.9300 . ?
C15 C16 1.523(4) . ?
C15 H15A 0.9700 . ?
C15 H15B 0.9700 . ?
C16 C17 1.513(4) . ?
C16 H16A 0.9700 . ?
C16 H16B 0.9700 . ?
C17 C18 1.481(4) . ?
C17 H17A 0.9700 . ?
C17 H17B 0.9700 . ?
C18 H18A 0.9600 . ?
C18 H18B 0.9600 . ?
C18 H18C 0.9600 . ?
C20 C21 1.501(4) . ?
C20 H20A 0.9700 . ?
C20 H20B 0.9700 . ?
C21 C22 1.521(4) . ?
C21 H21A 0.9700 . ?
C21 H21B 0.9700 . ?
C22 C23 1.520(4) . ?
C22 H22A 0.9700 . ?
C22 H22B 0.9700 . ?
C23 H23A 0.9600 . ?
C23 H23B 0.9600 . ?
C23 H23C 0.9600 . ?

loop_
_geom_torsion_atom_site_label_1
_geom_torsion_atom_site_label_2
_geom_torsion_atom_site_label_3
_geom_torsion_atom_site_label_4
_geom_torsion
_geom_torsion_site_symmetry_1
_geom_torsion_site_symmetry_2
_geom_torsion_site_symmetry_3
_geom_torsion_site_symmetry_4
_geom_torsion_publ_flag
C4 N7 N8 C9 179.21(18) . . . . ?
C6 N1 C2 C3 -1.3(4) . . . . ?
C6 N1 C2 C2 178.9(2) . . . 3_757 ?
N1 C2 C3 C4 1.5(3) . . . . ?
C2 C2 C3 C4 -178.8(2) 3_757 . . . ?
C2 C3 C4 C5 -0.1(3) . . . . ?
C2 C3 C4 N7 -179.7(2) . . . . ?
N8 N7 C4 C5 176.9(2) . . . . ?
N8 N7 C4 C3 -3.5(3) . . . . ?
C3 C4 C5 C6 -1.3(4) . . . . ?
N7 C4 C5 C6 178.4(2) . . . . ?
C2 N1 C6 C5 -0.2(4) . . . . ?
C4 C5 C6 N1 1.5(4) . . . . ?
N7 N8 C9 C10 175.2(2) . . . . ?
N7 N8 C9 C14 -5.3(3) . . . . ?
N8 C9 C10 C11 -179.6(2) . . . . ?
C14 C9 C10 C11 0.8(4) . . . . ?
C9 C10 C11 C12 0.4(4) . . . . ?
C20 N19 C12 C11 -5.2(4) . . . . ?
C15 N19 C12 C11 178.4(2) . . . . ?
C20 N19 C12 C13 176.2(2) . . . . ?
C15 N19 C12 C13 -0.2(4) . . . . ?
C10 C11 C12 N19 179.9(2) . . . . ?
C10 C11 C12 C13 -1.4(4) . . . . ?
N19 C12 C13 C14 179.9(2) . . . . ?
C11 C12 C13 C14 1.2(4) . . . . ?
C12 C13 C14 C9 -0.1(4) . . . . ?
C10 C9 C14 C13 -1.0(4) . . . . ?
N8 C9 C14 C13 179.5(2) . . . . ?
C12 N19 C15 C16 86.1(3) . . . . ?
C20 N19 C15 C16 -90.5(3) . . . . ?
N19 C15 C16 C17 -172.1(2) . . . . ?
C15 C16 C17 C18 73.9(4) . . . . ?
C12 N19 C20 C21 93.0(3) . . . . ?
C15 N19 C20 C21 -90.4(3) . . . . ?
N19 C20 C21 C22 171.3(2) . . . . ?
C20 C21 C22 C23 -67.5(4) . . . . ?
